data_7151005
loop_
_publ_author_name
'Guan, Xiao-Yang'
'Shi, Min'

_publ_section_title
;
 A convenient three-component reaction leading to the synthesis of
 polysubstituted cyclohexene derivatives
;
_journal_issue 19
_journal_name_full 'Organic &amp; Biomolecular Chemistry'
_journal_page_first 3616
_journal_page_last 3620
_journal_paper_doi 10.1039/b810299f
_journal_volume 6
_journal_year 2008
_chemical_formula_sum 'C21 H15 N5 O2'
_chemical_formula_weight 369.38
_chemical_name_systematic
;
?
;
_space_group_IT_number 14
_symmetry_cell_setting monoclinic
_symmetry_space_group_name_Hall '-P 2yn'
_symmetry_space_group_name_H-M 'P 1 21/n 1'
_atom_sites_solution_hydrogens geom
_atom_sites_solution_primary direct
_atom_sites_solution_secondary difmap
_audit_creation_method SHELXL-97
_cell_angle_alpha 90.00
_cell_angle_beta 117.874(2)
_cell_angle_gamma 90.00
_cell_formula_units_Z 4
_cell_length_a 13.2254(13)
_cell_length_b 11.3377(12)
_cell_length_c 14.1441(15)
_cell_measurement_reflns_used 1714
_cell_measurement_temperature 293(2)
_cell_measurement_theta_max 42.785
_cell_measurement_theta_min 4.850
_cell_volume 1874.8(3)
_computing_cell_refinement 'Bruker SMART'
_computing_data_collection 'Bruker SMART'
_computing_data_reduction 'Bruker SHELXTL'
_computing_molecular_graphics 'Bruker SHELXTL'
_computing_publication_material 'Bruker SHELXTL'
_computing_structure_refinement 'SHELXL-97 (Sheldrick, 1997)'
_computing_structure_solution 'SHELXS-97 (Sheldrick, 1990)'
_diffrn_ambient_temperature 293(2)
_diffrn_measured_fraction_theta_full 0.998
_diffrn_measured_fraction_theta_max 0.998
_diffrn_measurement_device_type 'CCD area detector'
_diffrn_measurement_method 'phi and omega scans'
_diffrn_radiation_monochromator graphite
_diffrn_radiation_source 'fine-focus sealed tube'
_diffrn_radiation_type MoK\a
_diffrn_radiation_wavelength 0.71073
_diffrn_reflns_av_R_equivalents 0.0527
_diffrn_reflns_av_sigmaI/netI 0.0655
_diffrn_reflns_limit_h_max 13
_diffrn_reflns_limit_h_min -16
_diffrn_reflns_limit_k_max 14
_diffrn_reflns_limit_k_min -10
_diffrn_reflns_limit_l_max 18
_diffrn_reflns_limit_l_min -18
_diffrn_reflns_number 10802
_diffrn_reflns_theta_full 26.99
_diffrn_reflns_theta_max 26.99
_diffrn_reflns_theta_min 1.74
_exptl_absorpt_coefficient_mu 0.088
_exptl_absorpt_correction_T_max 1.00000
_exptl_absorpt_correction_T_min 0.86356
_exptl_absorpt_correction_type empirical
_exptl_absorpt_process_details sadabs
_exptl_crystal_colour colorless
_exptl_crystal_density_diffrn 1.309
_exptl_crystal_density_method 'not measured'
_exptl_crystal_description prismatic
_exptl_crystal_F_000 768
_exptl_crystal_size_max 0.321
_exptl_crystal_size_mid 0.236
_exptl_crystal_size_min 0.051
_refine_diff_density_max 0.169
_refine_diff_density_min -0.162
_refine_diff_density_rms 0.036
_refine_ls_extinction_method none
_refine_ls_goodness_of_fit_ref 0.993
_refine_ls_hydrogen_treatment mixed
_refine_ls_matrix_type full
_refine_ls_number_parameters 261
_refine_ls_number_reflns 4078
_refine_ls_number_restraints 0
_refine_ls_restrained_S_all 0.993
_refine_ls_R_factor_all 0.0884
_refine_ls_R_factor_gt 0.0561
_refine_ls_shift/su_max 0.001
_refine_ls_shift/su_mean 0.000
_refine_ls_structure_factor_coef Fsqd
_refine_ls_weighting_details 'calc w=1/[\s^2^(Fo^2^)+(0.0363P)^2^+0.0000P] where P=(Fo^2^+2Fc^2^)/3'
_refine_ls_weighting_scheme calc
_refine_ls_wR_factor_gt 0.1011
_refine_ls_wR_factor_ref 0.1131
_reflns_number_gt 2733
_reflns_number_total 4078
_reflns_threshold_expression >2sigma(I)
_cod_data_source_file b810299f.txt
_cod_data_source_block cd28232
_cod_depositor_comments
;
The following automatic conversions were performed:
'_symmetry_cell_setting' value 'Monoclinic' changed to 'monoclinic'
according to '/home/saulius/struct/CIF-dictionaries/cif_core.dic'
dictionary named 'cif_core.dic' version 2.4.1 from 2010-06-29.

Automatic conversion script
Id: cif_fix_enum 1527 2010-12-29 10:47:43Z saulius 
;
_cod_original_sg_symbol_H-M P2(1)/n
_cod_database_code 7151005

loop_
_symmetry_equiv_pos_as_xyz
'x, y, z'
'-x+1/2, y+1/2, -z+1/2'
'-x, -y, -z'
'x-1/2, -y-1/2, z-1/2'

loop_
_atom_site_label
_atom_site_type_symbol
_atom_site_fract_x
_atom_site_fract_y
_atom_site_fract_z
_atom_site_U_iso_or_equiv
_atom_site_adp_type
_atom_site_occupancy
_atom_site_symmetry_multiplicity
_atom_site_calc_flag
_atom_site_refinement_flags
_atom_site_disorder_assembly
_atom_site_disorder_group
N1 N 0.22827(16) 0.42903(16) 0.30156(15) 0.0562(5) Uani 1 1 d . . .
N2 N 0.45894(16) 0.15244(17) 0.32992(15) 0.0640(6) Uani 1 1 d . . .
N3 N 0.12857(16) 0.17565(17) 0.15552(16) 0.0418(5) Uani 1 1 d . . .
N4 N 0.03163(15) 0.04085(16) -0.09619(14) 0.0529(5) Uani 1 1 d . . .
N5 N 0.44638(16) 0.34339(15) 0.02372(16) 0.0435(4) Uani 1 1 d . . .
O1 O 0.54836(13) 0.34564(15) 0.08301(14) 0.0703(5) Uani 1 1 d . . .
O2 O 0.39940(15) 0.38957(15) -0.06346(14) 0.0689(5) Uani 1 1 d . . .
C1 C 0.35623(15) 0.36552(15) 0.14026(14) 0.0320(4) Uani 1 1 d . . .
H1 H 0.4324 0.3869 0.1968 0.038 Uiso 1 1 calc R . .
C2 C 0.29821(15) 0.29178(16) 0.19520(14) 0.0319(4) Uani 1 1 d . . .
C3 C 0.19992(14) 0.21311(15) 0.11763(14) 0.0298(4) Uani 1 1 d . . .
C4 C 0.19105(15) 0.18441(15) 0.02152(14) 0.0311(4) Uani 1 1 d . . .
C5 C 0.26623(15) 0.23041(16) -0.02535(14) 0.0323(4) Uani 1 1 d . . .
H5 H 0.2255 0.2940 -0.0758 0.039 Uiso 1 1 calc R . .
C6 C 0.37486(15) 0.28042(16) 0.06516(14) 0.0326(4) Uani 1 1 d . . .
H6 H 0.4200 0.2138 0.1085 0.039 Uiso 1 1 calc R . .
C7 C 0.25873(16) 0.37094(17) 0.25460(15) 0.0371(5) Uani 1 1 d . . .
C8 C 0.38710(17) 0.21198(18) 0.27366(16) 0.0392(5) Uani 1 1 d . . .
C9 C 0.10235(17) 0.10492(17) -0.04405(15) 0.0357(5) Uani 1 1 d . . .
C10 C 0.29652(17) 0.47996(16) 0.09029(15) 0.0345(5) Uani 1 1 d . . .
C11 C 0.17974(18) 0.48957(18) 0.02456(16) 0.0447(5) Uani 1 1 d . . .
H11 H 0.1335 0.4231 0.0091 0.054 Uiso 1 1 calc R . .
C12 C 0.1316(2) 0.5976(2) -0.01808(18) 0.0579(6) Uani 1 1 d . . .
H12 H 0.0532 0.6033 -0.0625 0.070 Uiso 1 1 calc R . .
C13 C 0.1989(3) 0.6968(2) 0.0047(2) 0.0667(7) Uani 1 1 d . . .
H13 H 0.1661 0.7694 -0.0236 0.080 Uiso 1 1 calc R . .
C14 C 0.3143(3) 0.6879(2) 0.0693(2) 0.0625(7) Uani 1 1 d . . .
H14 H 0.3599 0.7549 0.0848 0.075 Uiso 1 1 calc R . .
C15 C 0.3635(2) 0.58071(18) 0.11149(17) 0.0467(6) Uani 1 1 d . . .
H15 H 0.4422 0.5756 0.1545 0.056 Uiso 1 1 calc R . .
C16 C 0.29476(16) 0.13400(17) -0.08442(15) 0.0359(5) Uani 1 1 d . . .
C17 C 0.33217(18) 0.02514(18) -0.03902(18) 0.0478(6) Uani 1 1 d . . .
H17 H 0.3378 0.0087 0.0277 0.057 Uiso 1 1 calc R . .
C18 C 0.3615(2) -0.0603(2) -0.0915(2) 0.0619(7) Uani 1 1 d . . .
H18 H 0.3868 -0.1338 -0.0599 0.074 Uiso 1 1 calc R . .
C19 C 0.3536(2) -0.0376(2) -0.1893(2) 0.0672(7) Uani 1 1 d . . .
H19 H 0.3740 -0.0950 -0.2242 0.081 Uiso 1 1 calc R . .
C20 C 0.3159(2) 0.0696(3) -0.2355(2) 0.0777(8) Uani 1 1 d . . .
H20 H 0.3102 0.0851 -0.3024 0.093 Uiso 1 1 calc R . .
C21 C 0.2859(2) 0.1553(2) -0.18413(17) 0.0598(7) Uani 1 1 d . . .
H21 H 0.2596 0.2281 -0.2168 0.072 Uiso 1 1 calc R . .
H3A H 0.0835(16) 0.1160(18) 0.1231(16) 0.044(6) Uiso 1 1 d . . .
H3B H 0.1458(17) 0.1846(19) 0.2230(18) 0.059(7) Uiso 1 1 d . . .

loop_
_atom_site_aniso_label
_atom_site_aniso_U_11
_atom_site_aniso_U_22
_atom_site_aniso_U_33
_atom_site_aniso_U_23
_atom_site_aniso_U_13
_atom_site_aniso_U_12
N1 0.0788(14) 0.0447(11) 0.0585(13) -0.0068(10) 0.0432(12) -0.0037(10)
N2 0.0594(12) 0.0599(13) 0.0519(13) 0.0119(11) 0.0087(10) 0.0051(11)
N3 0.0488(11) 0.0418(11) 0.0406(12) -0.0079(9) 0.0257(10) -0.0168(9)
N4 0.0521(12) 0.0553(12) 0.0466(12) -0.0103(10) 0.0192(10) -0.0202(10)
N5 0.0495(11) 0.0344(10) 0.0591(12) -0.0076(9) 0.0359(10) -0.0078(9)
O1 0.0411(10) 0.0735(12) 0.1008(14) -0.0010(11) 0.0369(10) -0.0122(9)
O2 0.0824(12) 0.0733(12) 0.0604(11) 0.0128(10) 0.0413(10) -0.0177(10)
C1 0.0312(10) 0.0296(10) 0.0329(11) -0.0026(9) 0.0130(9) -0.0067(8)
C2 0.0364(10) 0.0282(10) 0.0303(10) -0.0012(9) 0.0148(9) -0.0024(9)
C3 0.0308(10) 0.0252(10) 0.0321(10) 0.0017(8) 0.0136(9) -0.0018(8)
C4 0.0321(10) 0.0260(10) 0.0311(10) -0.0012(8) 0.0114(9) -0.0024(8)
C5 0.0372(10) 0.0293(10) 0.0298(10) 0.0017(9) 0.0151(9) -0.0001(9)
C6 0.0361(10) 0.0267(10) 0.0360(11) 0.0009(9) 0.0176(9) -0.0024(9)
C7 0.0455(12) 0.0314(11) 0.0354(11) -0.0027(9) 0.0197(10) -0.0080(10)
C8 0.0432(12) 0.0363(12) 0.0318(11) 0.0001(10) 0.0123(10) -0.0061(10)
C9 0.0380(11) 0.0373(11) 0.0309(11) 0.0010(9) 0.0153(9) -0.0029(9)
C10 0.0497(12) 0.0282(10) 0.0341(11) -0.0025(9) 0.0267(10) -0.0035(9)
C11 0.0518(13) 0.0360(12) 0.0462(13) 0.0013(10) 0.0228(11) 0.0025(10)
C12 0.0727(16) 0.0526(15) 0.0535(15) 0.0112(13) 0.0337(13) 0.0225(14)
C13 0.116(2) 0.0366(14) 0.0679(18) 0.0147(13) 0.0600(18) 0.0219(16)
C14 0.106(2) 0.0323(13) 0.0719(18) -0.0016(13) 0.0610(18) -0.0087(14)
C15 0.0670(15) 0.0369(12) 0.0508(14) -0.0061(11) 0.0397(12) -0.0107(11)
C16 0.0405(11) 0.0338(11) 0.0342(11) -0.0049(9) 0.0182(9) -0.0044(9)
C17 0.0637(14) 0.0373(12) 0.0511(14) -0.0010(11) 0.0342(12) 0.0020(11)
C18 0.0763(17) 0.0426(14) 0.0759(18) -0.0069(13) 0.0433(15) 0.0057(13)
C19 0.0777(18) 0.0611(18) 0.0730(19) -0.0238(15) 0.0439(16) 0.0000(15)
C20 0.110(2) 0.086(2) 0.0485(16) -0.0104(16) 0.0466(16) 0.0126(19)
C21 0.0880(18) 0.0560(15) 0.0412(13) 0.0046(12) 0.0350(13) 0.0149(14)

loop_
_atom_type_symbol
_atom_type_description
_atom_type_scat_dispersion_real
_atom_type_scat_dispersion_imag
_atom_type_scat_source
C C 0.0033 0.0016 'International Tables Vol C Tables 4.2.6.8 and 6.1.1.4'
H H 0.0000 0.0000 'International Tables Vol C Tables 4.2.6.8 and 6.1.1.4'
N N 0.0061 0.0033 'International Tables Vol C Tables 4.2.6.8 and 6.1.1.4'
O O 0.0106 0.0060 'International Tables Vol C Tables 4.2.6.8 and 6.1.1.4'

loop_
_geom_angle_atom_site_label_1
_geom_angle_atom_site_label_2
_geom_angle_atom_site_label_3
_geom_angle
_geom_angle_site_symmetry_1
_geom_angle_site_symmetry_3
_geom_angle_publ_flag
C3 N3 H3A 117.6(12) . . ?
C3 N3 H3B 121.4(14) . . ?
H3A N3 H3B 115.2(19) . . ?
O2 N5 O1 124.88(18) . . ?
O2 N5 C6 119.02(17) . . ?
O1 N5 C6 116.08(18) . . ?
C10 C1 C6 115.65(15) . . ?
C10 C1 C2 114.87(14) . . ?
C6 C1 C2 106.37(14) . . ?
C10 C1 H1 106.4 . . ?
C6 C1 H1 106.4 . . ?
C2 C1 H1 106.4 . . ?
C7 C2 C8 108.09(15) . . ?
C7 C2 C3 110.62(14) . . ?
C8 C2 C3 106.84(15) . . ?
C7 C2 C1 110.03(15) . . ?
C8 C2 C1 107.18(14) . . ?
C3 C2 C1 113.80(14) . . ?
C4 C3 N3 125.13(17) . . ?
C4 C3 C2 120.42(15) . . ?
N3 C3 C2 114.44(16) . . ?
C3 C4 C9 117.76(16) . . ?
C3 C4 C5 126.14(16) . . ?
C9 C4 C5 116.09(15) . . ?
C6 C5 C4 108.30(14) . . ?
C6 C5 C16 110.51(14) . . ?
C4 C5 C16 111.84(15) . . ?
C6 C5 H5 108.7 . . ?
C4 C5 H5 108.7 . . ?
C16 C5 H5 108.7 . . ?
N5 C6 C5 111.59(15) . . ?
N5 C6 C1 107.71(14) . . ?
C5 C6 C1 115.01(14) . . ?
N5 C6 H6 107.4 . . ?
C5 C6 H6 107.4 . . ?
C1 C6 H6 107.4 . . ?
N1 C7 C2 178.2(2) . . ?
N2 C8 C2 175.4(2) . . ?
N4 C9 C4 179.7(3) . . ?
C11 C10 C15 118.58(19) . . ?
C11 C10 C1 123.79(17) . . ?
C15 C10 C1 117.63(18) . . ?
C12 C11 C10 120.3(2) . . ?
C12 C11 H11 119.9 . . ?
C10 C11 H11 119.9 . . ?
C13 C12 C11 120.5(2) . . ?
C13 C12 H12 119.8 . . ?
C11 C12 H12 119.8 . . ?
C14 C13 C12 119.6(2) . . ?
C14 C13 H13 120.2 . . ?
C12 C13 H13 120.2 . . ?
C13 C14 C15 120.5(2) . . ?
C13 C14 H14 119.7 . . ?
C15 C14 H14 119.7 . . ?
C14 C15 C10 120.6(2) . . ?
C14 C15 H15 119.7 . . ?
C10 C15 H15 119.7 . . ?
C17 C16 C21 118.38(19) . . ?
C17 C16 C5 121.01(17) . . ?
C21 C16 C5 120.59(18) . . ?
C16 C17 C18 120.6(2) . . ?
C16 C17 H17 119.7 . . ?
C18 C17 H17 119.7 . . ?
C19 C18 C17 120.3(2) . . ?
C19 C18 H18 119.8 . . ?
C17 C18 H18 119.8 . . ?
C20 C19 C18 119.7(2) . . ?
C20 C19 H19 120.2 . . ?
C18 C19 H19 120.2 . . ?
C19 C20 C21 120.5(2) . . ?
C19 C20 H20 119.7 . . ?
C21 C20 H20 119.7 . . ?
C20 C21 C16 120.5(2) . . ?
C20 C21 H21 119.8 . . ?
C16 C21 H21 119.8 . . ?

loop_
_geom_bond_atom_site_label_1
_geom_bond_atom_site_label_2
_geom_bond_distance
_geom_bond_site_symmetry_2
_geom_bond_publ_flag
N1 C7 1.135(2) . ?
N2 C8 1.133(2) . ?
N3 C3 1.353(2) . ?
N3 H3A 0.88(2) . ?
N3 H3B 0.88(2) . ?
N4 C9 1.141(2) . ?
N5 O2 1.210(2) . ?
N5 O1 1.211(2) . ?
N5 C6 1.505(2) . ?
C1 C10 1.512(2) . ?
C1 C6 1.538(2) . ?
C1 C2 1.565(2) . ?
C1 H1 0.9800 . ?
C2 C7 1.481(3) . ?
C2 C8 1.487(3) . ?
C2 C3 1.535(2) . ?
C3 C4 1.349(2) . ?
C4 C9 1.425(3) . ?
C4 C5 1.522(2) . ?
C5 C6 1.518(2) . ?
C5 C16 1.526(2) . ?
C5 H5 0.9800 . ?
C6 H6 0.9800 . ?
C10 C11 1.385(3) . ?
C10 C15 1.389(2) . ?
C11 C12 1.382(3) . ?
C11 H11 0.9300 . ?
C12 C13 1.375(3) . ?
C12 H12 0.9300 . ?
C13 C14 1.368(3) . ?
C13 H13 0.9300 . ?
C14 C15 1.376(3) . ?
C14 H14 0.9300 . ?
C15 H15 0.9300 . ?
C16 C17 1.372(3) . ?
C16 C21 1.381(3) . ?
C17 C18 1.382(3) . ?
C17 H17 0.9300 . ?
C18 C19 1.362(3) . ?
C18 H18 0.9300 . ?
C19 C20 1.359(3) . ?
C19 H19 0.9300 . ?
C20 C21 1.378(3) . ?
C20 H20 0.9300 . ?
C21 H21 0.9300 . ?

loop_
_geom_hbond_atom_site_label_D
_geom_hbond_atom_site_label_H
_geom_hbond_atom_site_label_A
_geom_hbond_distance_DH
_geom_hbond_distance_HA
_geom_hbond_distance_DA
_geom_hbond_angle_DHA
_geom_hbond_site_symmetry_A
N3 H3A N4 0.88(2) 2.26(2) 3.091(3) 159.6(17) 3

loop_
_geom_torsion_atom_site_label_1
_geom_torsion_atom_site_label_2
_geom_torsion_atom_site_label_3
_geom_torsion_atom_site_label_4
_geom_torsion
_geom_torsion_site_symmetry_1
_geom_torsion_site_symmetry_2
_geom_torsion_site_symmetry_3
_geom_torsion_site_symmetry_4
_geom_torsion_publ_flag
C10 C1 C2 C7 -40.9(2) . . . . ?
C6 C1 C2 C7 -170.18(14) . . . . ?
C10 C1 C2 C8 -158.18(15) . . . . ?
C6 C1 C2 C8 72.51(17) . . . . ?
C10 C1 C2 C3 83.92(19) . . . . ?
C6 C1 C2 C3 -45.39(19) . . . . ?
C7 C2 C3 C4 143.89(17) . . . . ?
C8 C2 C3 C4 -98.68(19) . . . . ?
C1 C2 C3 C4 19.4(2) . . . . ?
C7 C2 C3 N3 -37.5(2) . . . . ?
C8 C2 C3 N3 79.96(19) . . . . ?
C1 C2 C3 N3 -161.95(16) . . . . ?
N3 C3 C4 C9 -2.5(3) . . . . ?
C2 C3 C4 C9 175.99(16) . . . . ?
N3 C3 C4 C5 176.55(17) . . . . ?
C2 C3 C4 C5 -5.0(3) . . . . ?
C3 C4 C5 C6 18.4(2) . . . . ?
C9 C4 C5 C6 -162.53(16) . . . . ?
C3 C4 C5 C16 140.43(18) . . . . ?
C9 C4 C5 C16 -40.5(2) . . . . ?
O2 N5 C6 C5 29.3(2) . . . . ?
O1 N5 C6 C5 -152.22(17) . . . . ?
O2 N5 C6 C1 -97.8(2) . . . . ?
O1 N5 C6 C1 80.6(2) . . . . ?
C4 C5 C6 N5 -171.84(14) . . . . ?
C16 C5 C6 N5 65.33(19) . . . . ?
C4 C5 C6 C1 -48.8(2) . . . . ?
C16 C5 C6 C1 -171.61(15) . . . . ?
C10 C1 C6 N5 59.6(2) . . . . ?
C2 C1 C6 N5 -171.57(15) . . . . ?
C10 C1 C6 C5 -65.5(2) . . . . ?
C2 C1 C6 C5 63.32(19) . . . . ?
C8 C2 C7 N1 -46(7) . . . . ?
C3 C2 C7 N1 70(7) . . . . ?
C1 C2 C7 N1 -163(7) . . . . ?
C7 C2 C8 N2 -137(3) . . . . ?
C3 C2 C8 N2 104(3) . . . . ?
C1 C2 C8 N2 -18(3) . . . . ?
C3 C4 C9 N4 -70(40) . . . . ?
C5 C4 C9 N4 111(40) . . . . ?
C6 C1 C10 C11 77.2(2) . . . . ?
C2 C1 C10 C11 -47.4(2) . . . . ?
C6 C1 C10 C15 -102.46(19) . . . . ?
C2 C1 C10 C15 132.98(17) . . . . ?
C15 C10 C11 C12 -0.4(3) . . . . ?
C1 C10 C11 C12 -179.99(18) . . . . ?
C10 C11 C12 C13 -0.4(3) . . . . ?
C11 C12 C13 C14 0.6(4) . . . . ?
C12 C13 C14 C15 0.0(3) . . . . ?
C13 C14 C15 C10 -0.8(3) . . . . ?
C11 C10 C15 C14 1.0(3) . . . . ?
C1 C10 C15 C14 -179.37(18) . . . . ?
C6 C5 C16 C17 73.3(2) . . . . ?
C4 C5 C16 C17 -47.5(2) . . . . ?
C6 C5 C16 C21 -105.3(2) . . . . ?
C4 C5 C16 C21 133.99(19) . . . . ?
C21 C16 C17 C18 0.8(3) . . . . ?
C5 C16 C17 C18 -177.79(18) . . . . ?
C16 C17 C18 C19 0.0(3) . . . . ?
C17 C18 C19 C20 -0.5(4) . . . . ?
C18 C19 C20 C21 0.2(4) . . . . ?
C19 C20 C21 C16 0.5(4) . . . . ?
C17 C16 C21 C20 -1.0(3) . . . . ?
C5 C16 C21 C20 177.5(2) . . . . ?

loop_
_cod_related_entry_id
_cod_related_entry_database
_cod_related_entry_code
1 ChemSpider 9123863
